data_7700379
loop_
_publ_author_name
'Rosales-V\'azquez, Luis D'
'Valdes-Garc\'ia, Josue'
'Bazany-Rodr\'iguez, Iv\'an J'
'Germ\'an-Acacio, Juan M'
'Mart\'inez-Otero, Diego'
'Vilchis-N\'estor, Alfredo R'
'Morales-Luckie, Ra\'ul'
'S\'anchez-Mendieta, V\'ictor'
'Dorazco-Gonz\'alez, Alejandro'

_publ_section_title
;
 A sensitive photoluminescent chemosensor for cyanide in water based on a
 zinc coordination polymer bearing ditert-butyl-bipyridine.
;
_journal_issue 33
_journal_name_full 'Dalton transactions (Cambridge, England : 2003)'
_journal_page_first 12407
_journal_page_last 12420
_journal_paper_doi 10.1039/c9dt01861a
_journal_volume 48
_journal_year 2019
_chemical_formula_moiety 'C20 H24 N2 O5 Zn, 2(H2 O)'
_chemical_formula_sum 'C20 H28 N2 O7 Zn'
_chemical_formula_weight 473.81
_space_group_crystal_system monoclinic
_space_group_IT_number 14
_space_group_name_Hall '-P 2ybc'
_space_group_name_H-M_alt 'P 1 21/c 1'
_symmetry_space_group_name_Hall '-P 2ybc'
_symmetry_space_group_name_H-M 'P 1 21/c 1'
_atom_sites_solution_hydrogens mixed
_audit_creation_method SHELXL-2014/7
_audit_update_record
;
2017-10-11 deposited with the CCDC.    2019-06-28 downloaded from the CCDC.
;
_cell_angle_alpha 90
_cell_angle_beta 106.8621(12)
_cell_angle_gamma 90
_cell_formula_units_Z 4
_cell_length_a 8.8493(6)
_cell_length_b 25.7425(15)
_cell_length_c 9.7652(6)
_cell_measurement_reflns_used 9938
_cell_measurement_temperature 100(2)
_cell_measurement_theta_max 27.49
_cell_measurement_theta_min 2.32
_cell_volume 2128.9(2)
_computing_cell_refinement 'Bruker SAINT'
_computing_data_collection 'Bruker APEX2'
_computing_data_reduction 'Bruker SAINT'
_computing_molecular_graphics 'Bruker SHELXTL'
_computing_publication_material 'Bruker SHELXTL'
_computing_structure_refinement 'SHELXL-2014/7 (Sheldrick, 2014)'
_computing_structure_solution 'SHELXS-97 (Sheldrick 2008)'
_diffrn_ambient_temperature 100(2)
_diffrn_measured_fraction_theta_full 0.999
_diffrn_measured_fraction_theta_max 0.999
_diffrn_measurement_device_type 'Bruker APEX-II CCD'
_diffrn_measurement_method '\w scans'
_diffrn_radiation_monochromator mirrors
_diffrn_radiation_type MoK\a
_diffrn_radiation_wavelength 0.71073
_diffrn_reflns_av_R_equivalents 0.0358
_diffrn_reflns_av_unetI/netI 0.0276
_diffrn_reflns_Laue_measured_fraction_full 0.999
_diffrn_reflns_Laue_measured_fraction_max 0.999
_diffrn_reflns_limit_h_max 11
_diffrn_reflns_limit_h_min -11
_diffrn_reflns_limit_k_max 33
_diffrn_reflns_limit_k_min -28
_diffrn_reflns_limit_l_max 12
_diffrn_reflns_limit_l_min -10
_diffrn_reflns_number 23490
_diffrn_reflns_point_group_measured_fraction_full 0.999
_diffrn_reflns_point_group_measured_fraction_max 0.999
_diffrn_reflns_theta_full 25.242
_diffrn_reflns_theta_max 27.439
_diffrn_reflns_theta_min 2.318
_diffrn_source 'Incoatec ImuS'
_exptl_absorpt_coefficient_mu 1.198
_exptl_absorpt_correction_T_max 0.7456
_exptl_absorpt_correction_T_min 0.5983
_exptl_absorpt_correction_type multi-scan
_exptl_absorpt_process_details 'SADABS 2014/5, Sheldrick'
_exptl_crystal_colour colourless
_exptl_crystal_density_diffrn 1.478
_exptl_crystal_description Prism
_exptl_crystal_F_000 992
_exptl_crystal_preparation Luminescent
_exptl_crystal_size_max 0.454
_exptl_crystal_size_mid 0.168
_exptl_crystal_size_min 0.112
_refine_diff_density_max 0.487
_refine_diff_density_min -0.319
_refine_diff_density_rms 0.061
_refine_ls_extinction_method none
_refine_ls_goodness_of_fit_ref 1.027
_refine_ls_hydrogen_treatment mixed
_refine_ls_matrix_type full
_refine_ls_number_parameters 297
_refine_ls_number_reflns 4876
_refine_ls_number_restraints 13
_refine_ls_restrained_S_all 1.026
_refine_ls_R_factor_all 0.0340
_refine_ls_R_factor_gt 0.0291
_refine_ls_shift/su_max 0.001
_refine_ls_shift/su_mean 0.000
_refine_ls_structure_factor_coef Fsqd
_refine_ls_weighting_details 'w=1/[\s^2^(Fo^2^)+(0.0296P)^2^+1.8470P] where P=(Fo^2^+2Fc^2^)/3'
_refine_ls_weighting_scheme calc
_refine_ls_wR_factor_gt 0.0716
_refine_ls_wR_factor_ref 0.0741
_reflns_Friedel_coverage 0.000
_reflns_number_gt 4313
_reflns_number_total 4876
_reflns_threshold_expression 'I > 2\s(I)'
_cod_data_source_file c9dt01861a2.cif
_cod_data_source_block mo_050GOI16_0m
_cod_depositor_comments 'Adding full bibliography for 7700379--7700381.cif.'
_cod_database_code 7700379
_shelx_shelxl_version_number 2014/7
_shelx_space_group_comment
; 
The symmetry employed for this shelxl refinement is uniquely defined 
by the following loop, which should always be used as a source of 
symmetry information in preference to the above space-group names. 
They are only intended as comments. 
;
_shelx_estimated_absorpt_t_min 0.612
_shelx_estimated_absorpt_t_max 0.878

loop_
_space_group_symop_operation_xyz
'x, y, z'
'-x, y+1/2, -z+1/2'
'-x, -y, -z'
'x, -y-1/2, z-1/2'

loop_
_atom_site_label
_atom_site_type_symbol
_atom_site_fract_x
_atom_site_fract_y
_atom_site_fract_z
_atom_site_U_iso_or_equiv
_atom_site_adp_type
_atom_site_occupancy
_atom_site_site_symmetry_order
_atom_site_calc_flag
_atom_site_refinement_flags_posn
_atom_site_refinement_flags_adp
_atom_site_refinement_flags_occupancy
_atom_site_disorder_assembly
_atom_site_disorder_group
Zn1 Zn 0.78734(2) 0.36975(2) 0.22746(2) 0.01368(7) Uani 1 1 d . . . . .
O1 O 0.62020(14) 0.38089(5) 0.33119(13) 0.0170(3) Uani 1 1 d . . . . .
O2 O 0.45973(15) 0.43876(5) 0.19041(14) 0.0206(3) Uani 1 1 d . . . . .
O3 O -0.01806(15) 0.35389(5) 0.43071(13) 0.0183(3) Uani 1 1 d . . . . .
O4 O -0.05744(14) 0.43091(5) 0.33155(13) 0.0169(3) Uani 1 1 d . . . . .
O5 O 0.64339(16) 0.40422(5) 0.04302(14) 0.0193(3) Uani 1 1 d D . . . .
H5A H 0.680(2) 0.4271(7) 0.002(2) 0.023 Uiso 1 1 d D U . . .
H5B H 0.574(2) 0.4155(8) 0.078(2) 0.023 Uiso 1 1 d D U . . .
O6 O 0.76434(16) 0.48737(5) -0.06825(14) 0.0213(3) Uani 1 1 d D . . . .
H6A H 0.693(2) 0.5082(8) -0.111(2) 0.026 Uiso 1 1 d D U . . .
H6B H 0.835(3) 0.4855(16) -0.110(4) 0.026 Uiso 0.5 1 d D U P A 1
H6C H 0.821(4) 0.4979(15) 0.010(3) 0.026 Uiso 0.5 1 d D U P B 2
O7 O 0.97582(17) 0.52007(5) 0.18158(15) 0.0228(3) Uani 1 1 d D . . . .
H7A H 0.970(3) 0.4954(8) 0.238(2) 0.027 Uiso 1 1 d D U . . .
H7B H 0.909(4) 0.5146(15) 0.101(2) 0.027 Uiso 0.5 1 d D U P C 1
H7C H 1.061(3) 0.5191(16) 0.160(4) 0.027 Uiso 0.5 1 d D U P D 2
N1 N 0.75301(17) 0.28866(6) 0.20949(15) 0.0154(3) Uani 1 1 d . . . . .
N2 N 0.95107(17) 0.34586(6) 0.11259(15) 0.0150(3) Uani 1 1 d . . . . .
C1 C 0.6588(2) 0.26175(7) 0.26821(19) 0.0177(4) Uani 1 1 d . . . . .
H1 H 0.5893 0.2803 0.3086 0.021 Uiso 1 1 calc R U . . .
C2 C 0.6577(2) 0.20793(7) 0.27299(19) 0.0183(4) Uani 1 1 d . . . . .
H2 H 0.5893 0.1903 0.3166 0.022 Uiso 1 1 calc R U . . .
C3 C 0.7575(2) 0.17999(7) 0.21333(18) 0.0155(3) Uani 1 1 d . . . . .
C4 C 0.8552(2) 0.20837(7) 0.15186(18) 0.0160(3) Uani 1 1 d . . . . .
H4 H 0.9241 0.1908 0.1089 0.019 Uiso 1 1 calc R U . . .
C5 C 0.85213(19) 0.26206(7) 0.15313(17) 0.0142(3) Uani 1 1 d . . . . .
C6 C 0.9604(2) 0.29406(7) 0.09587(18) 0.0143(3) Uani 1 1 d . . . . .
C7 C 1.0673(2) 0.27235(7) 0.03204(18) 0.0170(3) Uani 1 1 d . . . . .
H7 H 1.0698 0.2358 0.0192 0.020 Uiso 1 1 calc R U . . .
C8 C 1.1707(2) 0.30438(7) -0.01294(19) 0.0182(4) Uani 1 1 d . . . . .
C9 C 1.1596(2) 0.35762(7) 0.0053(2) 0.0197(4) Uani 1 1 d . . . . .
H9 H 1.2277 0.3808 -0.0243 0.024 Uiso 1 1 calc R U . . .
C10 C 1.0482(2) 0.37655(7) 0.06696(19) 0.0181(4) Uani 1 1 d . . . . .
H10 H 1.0405 0.4131 0.0773 0.022 Uiso 1 1 calc R U . . .
C11 C 0.7645(2) 0.12184(7) 0.2138(2) 0.0199(4) Uani 1 1 d . . . . .
H11A H 0.7466 0.1092 0.1157 0.030 Uiso 1 1 calc R U . . .
H11B H 0.6828 0.1079 0.2531 0.030 Uiso 1 1 calc R U . . .
H11C H 0.8686 0.1104 0.2728 0.030 Uiso 1 1 calc R U . . .
C12 C 1.2905(2) 0.28173(8) -0.0786(2) 0.0268(4) Uani 1 1 d . . . . .
H12A H 1.2667 0.2931 -0.1784 0.040 Uiso 1 1 calc R U . . .
H12B H 1.2863 0.2437 -0.0751 0.040 Uiso 1 1 calc R U . . .
H12C H 1.3963 0.2936 -0.0251 0.040 Uiso 1 1 calc R U . . .
C13 C 0.50842(19) 0.41369(7) 0.30534(19) 0.0147(3) Uani 1 1 d . . . . .
C14 C 0.43209(19) 0.42245(7) 0.42486(18) 0.0142(3) Uani 1 1 d . . . . .
H14 H 0.5168 0.4348 0.5107 0.017 Uiso 1 1 calc R U . . .
C15 C 0.3039(2) 0.46392(7) 0.38919(19) 0.0158(3) Uani 1 1 d . . . . .
H15A H 0.2209 0.4538 0.3012 0.019 Uiso 1 1 calc R U . . .
H15B H 0.3501 0.4972 0.3701 0.019 Uiso 1 1 calc R U . . .
C16 C 0.2291(2) 0.47161(7) 0.5109(2) 0.0183(4) Uani 1 1 d . . . . .
H16A H 0.3096 0.4851 0.5964 0.022 Uiso 1 1 calc R U . . .
H16B H 0.1432 0.4976 0.4818 0.022 Uiso 1 1 calc R U . . .
C17 C 0.1625(2) 0.42045(7) 0.54845(19) 0.0170(3) Uani 1 1 d . . . . .
H17 H 0.1262 0.4267 0.6350 0.020 Uiso 1 1 calc R U . . .
C18 C 0.2933(2) 0.37906(7) 0.58763(19) 0.0182(4) Uani 1 1 d . . . . .
H18A H 0.3759 0.3900 0.6750 0.022 Uiso 1 1 calc R U . . .
H18B H 0.2483 0.3458 0.6085 0.022 Uiso 1 1 calc R U . . .
C19 C 0.3677(2) 0.37093(7) 0.46615(19) 0.0155(3) Uani 1 1 d . . . . .
H19A H 0.2877 0.3566 0.3817 0.019 Uiso 1 1 calc R U . . .
H19B H 0.4549 0.3455 0.4965 0.019 Uiso 1 1 calc R U . . .
C20 C 0.0211(2) 0.40058(7) 0.42951(18) 0.0151(3) Uani 1 1 d . . . . .

loop_
_atom_site_aniso_label
_atom_site_aniso_U_11
_atom_site_aniso_U_22
_atom_site_aniso_U_33
_atom_site_aniso_U_23
_atom_site_aniso_U_13
_atom_site_aniso_U_12
Zn1 0.01395(10) 0.01169(11) 0.01693(11) -0.00014(7) 0.00688(8) 0.00111(7)
O1 0.0160(6) 0.0165(6) 0.0208(6) 0.0033(5) 0.0091(5) 0.0037(5)
O2 0.0208(6) 0.0231(7) 0.0211(6) 0.0063(5) 0.0110(5) 0.0074(5)
O3 0.0188(6) 0.0167(6) 0.0205(6) 0.0022(5) 0.0075(5) -0.0027(5)
O4 0.0163(6) 0.0154(6) 0.0199(6) -0.0006(5) 0.0067(5) 0.0010(5)
O5 0.0207(6) 0.0209(7) 0.0194(7) 0.0048(5) 0.0104(5) 0.0046(5)
O6 0.0212(7) 0.0220(7) 0.0218(7) 0.0059(6) 0.0077(6) 0.0051(5)
O7 0.0275(7) 0.0184(7) 0.0249(7) 0.0038(6) 0.0113(6) 0.0001(6)
N1 0.0156(7) 0.0142(7) 0.0174(7) -0.0012(6) 0.0063(6) -0.0002(5)
N2 0.0169(7) 0.0137(7) 0.0148(7) 0.0003(6) 0.0051(6) 0.0008(6)
C1 0.0164(8) 0.0184(9) 0.0203(9) -0.0022(7) 0.0085(7) -0.0006(7)
C2 0.0178(8) 0.0184(9) 0.0206(9) -0.0005(7) 0.0083(7) -0.0051(7)
C3 0.0172(8) 0.0142(8) 0.0129(8) -0.0007(6) 0.0008(6) -0.0016(6)
C4 0.0183(8) 0.0148(8) 0.0157(8) -0.0018(7) 0.0059(7) 0.0015(6)
C5 0.0143(8) 0.0153(8) 0.0124(8) -0.0006(6) 0.0030(6) 0.0016(6)
C6 0.0159(8) 0.0132(8) 0.0135(8) 0.0011(6) 0.0038(6) 0.0001(6)
C7 0.0194(8) 0.0157(9) 0.0167(8) 0.0001(7) 0.0067(7) 0.0029(7)
C8 0.0172(8) 0.0224(9) 0.0161(8) 0.0018(7) 0.0068(7) 0.0029(7)
C9 0.0209(9) 0.0211(9) 0.0193(9) 0.0029(7) 0.0092(7) -0.0015(7)
C10 0.0221(9) 0.0147(9) 0.0190(9) 0.0008(7) 0.0086(7) -0.0013(7)
C11 0.0237(9) 0.0126(9) 0.0228(9) 0.0001(7) 0.0057(7) -0.0025(7)
C12 0.0283(10) 0.0272(11) 0.0319(11) 0.0015(9) 0.0199(9) 0.0036(8)
C13 0.0142(8) 0.0115(8) 0.0192(8) -0.0021(6) 0.0060(7) -0.0022(6)
C14 0.0134(8) 0.0138(8) 0.0161(8) -0.0009(6) 0.0056(6) -0.0011(6)
C15 0.0149(8) 0.0126(8) 0.0221(9) -0.0013(7) 0.0086(7) -0.0017(6)
C16 0.0177(8) 0.0160(9) 0.0226(9) -0.0061(7) 0.0083(7) -0.0006(7)
C17 0.0165(8) 0.0203(9) 0.0162(8) -0.0032(7) 0.0080(7) -0.0006(7)
C18 0.0173(8) 0.0217(9) 0.0164(8) 0.0032(7) 0.0063(7) -0.0003(7)
C19 0.0147(8) 0.0145(8) 0.0184(8) 0.0010(7) 0.0065(7) 0.0010(6)
C20 0.0148(8) 0.0175(9) 0.0170(8) -0.0007(7) 0.0110(7) 0.0005(6)

loop_
_atom_type_symbol
_atom_type_description
_atom_type_scat_dispersion_real
_atom_type_scat_dispersion_imag
_atom_type_scat_source
C C 0.0033 0.0016 'International Tables Vol C Tables 4.2.6.8 and 6.1.1.4'
H H 0.0000 0.0000 'International Tables Vol C Tables 4.2.6.8 and 6.1.1.4'
N N 0.0061 0.0033 'International Tables Vol C Tables 4.2.6.8 and 6.1.1.4'
O O 0.0106 0.0060 'International Tables Vol C Tables 4.2.6.8 and 6.1.1.4'
Zn Zn 0.2839 1.4301 'International Tables Vol C Tables 4.2.6.8 and 6.1.1.4'

loop_
_geom_angle_atom_site_label_1
_geom_angle_atom_site_label_2
_geom_angle_atom_site_label_3
_geom_angle
_geom_angle_site_symmetry_1
_geom_angle_site_symmetry_3
O1 Zn1 O5 91.14(5) . .
O1 Zn1 N1 94.17(5) . .
O5 Zn1 N1 108.24(6) . .
O1 Zn1 O4 96.80(5) . 1_655
O5 Zn1 O4 104.16(5) . 1_655
N1 Zn1 O4 145.48(5) . 1_655
O1 Zn1 N2 171.22(5) . .
O5 Zn1 N2 90.36(5) . .
N1 Zn1 N2 77.15(6) . .
O4 Zn1 N2 91.22(5) 1_655 .
O1 Zn1 O3 93.83(5) . 1_655
O5 Zn1 O3 163.52(5) . 1_655
N1 Zn1 O3 87.07(5) . 1_655
O4 Zn1 O3 59.65(5) 1_655 1_655
N2 Zn1 O3 87.12(5) . 1_655
O1 Zn1 C20 96.60(5) . 1_655
O5 Zn1 C20 134.16(6) . 1_655
N1 Zn1 C20 116.08(6) . 1_655
O4 Zn1 C20 30.11(5) 1_655 1_655
N2 Zn1 C20 88.54(5) . 1_655
O3 Zn1 C20 29.55(5) 1_655 1_655
C13 O1 Zn1 129.06(11) . .
C20 O3 Zn1 87.76(10) . 1_455
C20 O4 Zn1 92.35(10) . 1_455
Zn1 O5 H5A 119.8(16) . .
Zn1 O5 H5B 97.5(15) . .
H5A O5 H5B 112.4(19) . .
H6A O6 H6B 110(2) . .
H6A O6 H6C 114(3) . .
H7A O7 H7B 108(2) . .
H7A O7 H7C 111(2) . .
C1 N1 C5 118.22(15) . .
C1 N1 Zn1 124.80(12) . .
C5 N1 Zn1 116.18(11) . .
C10 N2 C6 118.45(15) . .
C10 N2 Zn1 126.70(12) . .
C6 N2 Zn1 114.68(11) . .
N1 C1 C2 122.99(17) . .
N1 C1 H1 118.5 . .
C2 C1 H1 118.5 . .
C1 C2 C3 119.40(16) . .
C1 C2 H2 120.3 . .
C3 C2 H2 120.3 . .
C2 C3 C4 117.25(16) . .
C2 C3 C11 123.09(16) . .
C4 C3 C11 119.66(16) . .
C5 C4 C3 120.27(16) . .
C5 C4 H4 119.9 . .
C3 C4 H4 119.9 . .
N1 C5 C4 121.85(16) . .
N1 C5 C6 115.93(15) . .
C4 C5 C6 122.21(15) . .
N2 C6 C7 121.63(16) . .
N2 C6 C5 115.63(15) . .
C7 C6 C5 122.73(16) . .
C6 C7 C8 119.81(17) . .
C6 C7 H7 120.1 . .
C8 C7 H7 120.1 . .
C9 C8 C7 117.78(16) . .
C9 C8 C12 121.39(17) . .
C7 C8 C12 120.83(17) . .
C10 C9 C8 119.25(17) . .
C10 C9 H9 120.4 . .
C8 C9 H9 120.4 . .
N2 C10 C9 123.06(17) . .
N2 C10 H10 118.5 . .
C9 C10 H10 118.5 . .
C3 C11 H11A 109.5 . .
C3 C11 H11B 109.5 . .
H11A C11 H11B 109.5 . .
C3 C11 H11C 109.5 . .
H11A C11 H11C 109.5 . .
H11B C11 H11C 109.5 . .
C8 C12 H12A 109.5 . .
C8 C12 H12B 109.5 . .
H12A C12 H12B 109.5 . .
C8 C12 H12C 109.5 . .
H12A C12 H12C 109.5 . .
H12B C12 H12C 109.5 . .
O2 C13 O1 124.37(16) . .
O2 C13 C14 119.60(15) . .
O1 C13 C14 116.03(15) . .
C15 C14 C13 113.23(14) . .
C15 C14 C19 110.83(13) . .
C13 C14 C19 110.60(14) . .
C15 C14 H14 107.3 . .
C13 C14 H14 107.3 . .
C19 C14 H14 107.3 . .
C14 C15 C16 111.96(15) . .
C14 C15 H15A 109.2 . .
C16 C15 H15A 109.2 . .
C14 C15 H15B 109.2 . .
C16 C15 H15B 109.2 . .
H15A C15 H15B 107.9 . .
C17 C16 C15 110.99(14) . .
C17 C16 H16A 109.4 . .
C15 C16 H16A 109.4 . .
C17 C16 H16B 109.4 . .
C15 C16 H16B 109.4 . .
H16A C16 H16B 108.0 . .
C20 C17 C16 113.17(15) . .
C20 C17 C18 110.39(14) . .
C16 C17 C18 109.95(14) . .
C20 C17 H17 107.7 . .
C16 C17 H17 107.7 . .
C18 C17 H17 107.7 . .
C19 C18 C17 111.37(14) . .
C19 C18 H18A 109.4 . .
C17 C18 H18A 109.4 . .
C19 C18 H18B 109.4 . .
C17 C18 H18B 109.4 . .
H18A C18 H18B 108.0 . .
C18 C19 C14 111.10(14) . .
C18 C19 H19A 109.4 . .
C14 C19 H19A 109.4 . .
C18 C19 H19B 109.4 . .
C14 C19 H19B 109.4 . .
H19A C19 H19B 108.0 . .
O3 C20 O4 120.21(16) . .
O3 C20 C17 118.85(15) . .
O4 C20 C17 120.94(15) . .
O3 C20 Zn1 62.69(9) . 1_455
O4 C20 Zn1 57.54(9) . 1_455
C17 C20 Zn1 178.35(13) . 1_455

loop_
_geom_bond_atom_site_label_1
_geom_bond_atom_site_label_2
_geom_bond_distance
_geom_bond_site_symmetry_2
Zn1 O1 2.0409(12) .
Zn1 O5 2.0793(13) .
Zn1 N1 2.1092(15) .
Zn1 O4 2.1423(12) 1_655
Zn1 N2 2.1630(15) .
Zn1 O3 2.2558(13) 1_655
Zn1 C20 2.5368(18) 1_655
O1 C13 1.269(2) .
O2 C13 1.258(2) .
O3 C20 1.252(2) .
O3 Zn1 2.2558(13) 1_455
O4 C20 1.274(2) .
O4 Zn1 2.1423(12) 1_455
O5 H5A 0.827(15) .
O5 H5B 0.834(15) .
O6 H6A 0.839(15) .
O6 H6B 0.842(18) .
O6 H6C 0.830(18) .
O7 H7A 0.850(15) .
O7 H7B 0.848(18) .
O7 H7C 0.838(18) .
N1 C1 1.335(2) .
N1 C5 1.350(2) .
N2 C10 1.336(2) .
N2 C6 1.349(2) .
C1 C2 1.386(3) .
C1 H1 0.9500 .
C2 C3 1.391(3) .
C2 H2 0.9500 .
C3 C4 1.394(2) .
C3 C11 1.498(2) .
C4 C5 1.382(2) .
C4 H4 0.9500 .
C5 C6 1.490(2) .
C6 C7 1.392(2) .
C7 C8 1.394(2) .
C7 H7 0.9500 .
C8 C9 1.389(3) .
C8 C12 1.506(2) .
C9 C10 1.384(3) .
C9 H9 0.9500 .
C10 H10 0.9500 .
C11 H11A 0.9800 .
C11 H11B 0.9800 .
C11 H11C 0.9800 .
C12 H12A 0.9800 .
C12 H12B 0.9800 .
C12 H12C 0.9800 .
C13 C14 1.525(2) .
C14 C15 1.523(2) .
C14 C19 1.542(2) .
C14 H14 1.0000 .
C15 C16 1.532(2) .
C15 H15A 0.9900 .
C15 H15B 0.9900 .
C16 C17 1.530(3) .
C16 H16A 0.9900 .
C16 H16B 0.9900 .
C17 C20 1.527(2) .
C17 C18 1.538(2) .
C17 H17 1.0000 .
C18 C19 1.529(2) .
C18 H18A 0.9900 .
C18 H18B 0.9900 .
C19 H19A 0.9900 .
C19 H19B 0.9900 .
C20 Zn1 2.5368(18) 1_455

loop_
_geom_hbond_atom_site_label_D
_geom_hbond_atom_site_label_H
_geom_hbond_atom_site_label_A
_geom_hbond_distance_DH
_geom_hbond_distance_HA
_geom_hbond_distance_DA
_geom_hbond_angle_DHA
_geom_hbond_site_symmetry_A
O5 H5A O6 0.827(15) 1.934(16) 2.7535(19) 171(2) .
O5 H5B O1 0.834(15) 2.55(2) 2.9423(18) 110.3(17) .
O5 H5B O2 0.834(15) 1.799(15) 2.6193(18) 167(2) .
O6 H6A O2 0.839(15) 1.922(15) 2.7567(18) 173(2) 3_665
O6 H6B O7 0.842(18) 1.997(17) 2.8328(19) 172(4) 3_765
O6 H6C O7 0.830(18) 1.917(18) 2.741(2) 172(4) .
O7 H7A O4 0.850(15) 1.946(16) 2.7837(18) 169(2) 1_655
O7 H7B O6 0.848(18) 1.91(2) 2.741(2) 168(4) .
O7 H7C O6 0.838(18) 2.007(19) 2.8328(19) 169(4) 3_765

loop_
_geom_torsion_atom_site_label_1
_geom_torsion_atom_site_label_2
_geom_torsion_atom_site_label_3
_geom_torsion_atom_site_label_4
_geom_torsion
_geom_torsion_site_symmetry_1
C5 N1 C1 C2 -0.4(3) .
Zn1 N1 C1 C2 -169.69(14) .
N1 C1 C2 C3 -0.6(3) .
C1 C2 C3 C4 0.4(3) .
C1 C2 C3 C11 179.89(16) .
C2 C3 C4 C5 0.8(2) .
C11 C3 C4 C5 -178.76(16) .
C1 N1 C5 C4 1.6(2) .
Zn1 N1 C5 C4 171.82(13) .
C1 N1 C5 C6 -176.94(15) .
Zn1 N1 C5 C6 -6.72(19) .
C3 C4 C5 N1 -1.8(3) .
C3 C4 C5 C6 176.62(15) .
C10 N2 C6 C7 -0.4(2) .
Zn1 N2 C6 C7 -176.02(13) .
C10 N2 C6 C5 178.20(15) .
Zn1 N2 C6 C5 2.57(18) .
N1 C5 C6 N2 2.7(2) .
C4 C5 C6 N2 -175.88(16) .
N1 C5 C6 C7 -178.77(16) .
C4 C5 C6 C7 2.7(3) .
N2 C6 C7 C8 1.6(3) .
C5 C6 C7 C8 -176.84(16) .
C6 C7 C8 C9 -1.5(3) .
C6 C7 C8 C12 178.31(17) .
C7 C8 C9 C10 0.2(3) .
C12 C8 C9 C10 -179.61(17) .
C6 N2 C10 C9 -1.0(3) .
Zn1 N2 C10 C9 174.05(13) .
C8 C9 C10 N2 1.1(3) .
Zn1 O1 C13 O2 15.8(3) .
Zn1 O1 C13 C14 -163.67(11) .
O2 C13 C14 C15 -2.0(2) .
O1 C13 C14 C15 177.49(14) .
O2 C13 C14 C19 123.05(17) .
O1 C13 C14 C19 -57.42(19) .
C13 C14 C15 C16 179.72(14) .
C19 C14 C15 C16 54.75(19) .
C14 C15 C16 C17 -56.43(19) .
C15 C16 C17 C20 -67.29(19) .
C15 C16 C17 C18 56.67(19) .
C20 C17 C18 C19 68.44(18) .
C16 C17 C18 C19 -57.12(19) .
C17 C18 C19 C14 56.18(19) .
C15 C14 C19 C18 -54.49(19) .
C13 C14 C19 C18 179.07(14) .
Zn1 O3 C20 O4 1.65(15) 1_455
Zn1 O3 C20 C17 -179.32(13) 1_455
Zn1 O4 C20 O3 -1.74(16) 1_455
Zn1 O4 C20 C17 179.26(13) 1_455
C16 C17 C20 O3 161.94(15) .
C18 C17 C20 O3 38.2(2) .
C16 C17 C20 O4 -19.0(2) .
C18 C17 C20 O4 -142.76(16) .
